data_4065895
loop_
_publ_author_name
'Liu, Fu-Chen'
'Chu, Yong-Jui'
'Yang, Chien-Chan'
'Lee, Gene-Hsian'
'Peng, Shie-Ming'

_publ_section_title
;
 Syntheses and Structures of Zirconium Tetranuclear Polyhydrides
;
_journal_issue 12
_journal_name_full Organometallics
_journal_page_first 2685
_journal_paper_doi 10.1021/om1001843
_journal_volume 29
_journal_year 2010
_chemical_formula_sum 'C47 H76 Cl4 Zr4'
_chemical_formula_weight 1147.76
_chemical_name_systematic
; 
 ? 
;
_space_group_IT_number 113
_symmetry_cell_setting tetragonal
_symmetry_space_group_name_Hall 'P -4 2ab'
_symmetry_space_group_name_H-M 'P -4 21 m'
_atom_sites_solution_hydrogens geom
_atom_sites_solution_primary direct
_atom_sites_solution_secondary difmap
_audit_creation_method SHELXL-97
_cell_angle_alpha 90.00
_cell_angle_beta 90.00
_cell_angle_gamma 90.00
_cell_formula_units_Z 4
_cell_length_a 21.7273(7)
_cell_length_b 21.7273(7)
_cell_length_c 10.5748(6)
_cell_measurement_reflns_used 5661
_cell_measurement_temperature 150(2)
_cell_measurement_theta_max 25.91
_cell_measurement_theta_min 2.34
_cell_volume 4992.1(4)
_computing_cell_refinement 'Bruker SAINT'
_computing_data_collection 'Bruker SMART'
_computing_data_reduction 'Bruker SAINT'
_computing_molecular_graphics 'Bruker SHELXTL'
_computing_publication_material 'Bruker SHELXTL'
_computing_structure_refinement 'SHELXL-97 (Sheldrick, 1997)'
_computing_structure_solution 'SHELXS-97 (Sheldrick, 1990)'
_diffrn_ambient_temperature 150(2)
_diffrn_measured_fraction_theta_full 1.000
_diffrn_measured_fraction_theta_max 1.000
_diffrn_measurement_device_type 'BRUKER SMART APEXCCD area detector'
_diffrn_measurement_method 'omega scans'
_diffrn_radiation_monochromator graphite
_diffrn_radiation_source 'fine-focus sealed tube'
_diffrn_radiation_type MoK\a
_diffrn_radiation_wavelength 0.71073
_diffrn_reflns_av_R_equivalents 0.0461
_diffrn_reflns_av_sigmaI/netI 0.0271
_diffrn_reflns_limit_h_max 28
_diffrn_reflns_limit_h_min -28
_diffrn_reflns_limit_k_max 28
_diffrn_reflns_limit_k_min -26
_diffrn_reflns_limit_l_max 13
_diffrn_reflns_limit_l_min -13
_diffrn_reflns_number 38737
_diffrn_reflns_theta_full 27.50
_diffrn_reflns_theta_max 27.50
_diffrn_reflns_theta_min 1.33
_exptl_absorpt_coefficient_mu 1.056
_exptl_absorpt_correction_T_max 0.8166
_exptl_absorpt_correction_T_min 0.7782
_exptl_absorpt_correction_type multi-scan
_exptl_crystal_colour deep-yellow
_exptl_crystal_density_diffrn 1.527
_exptl_crystal_density_method 'not measured'
_exptl_crystal_description block
_exptl_crystal_F_000 2344
_exptl_crystal_size_max 0.25
_exptl_crystal_size_mid 0.25
_exptl_crystal_size_min 0.20
_refine_diff_density_max 1.123
_refine_diff_density_min -0.810
_refine_diff_density_rms 0.095
_refine_ls_abs_structure_details 'Flack H D (1983), Acta Cryst. A39, 876-881'
_refine_ls_abs_structure_Flack 0.38(6)
_refine_ls_extinction_method none
_refine_ls_goodness_of_fit_ref 1.026
_refine_ls_hydrogen_treatment mixed
_refine_ls_matrix_type full
_refine_ls_number_parameters 323
_refine_ls_number_reflns 5948
_refine_ls_number_restraints 2
_refine_ls_restrained_S_all 1.026
_refine_ls_R_factor_all 0.0330
_refine_ls_R_factor_gt 0.0321
_refine_ls_shift/su_max 0.002
_refine_ls_shift/su_mean 0.000
_refine_ls_structure_factor_coef Fsqd
_refine_ls_weighting_details 'calc w=1/[\s^2^(Fo^2^)+(0.0610P)^2^+4.7708P] where P=(Fo^2^+2Fc^2^)/3'
_refine_ls_weighting_scheme calc
_refine_ls_wR_factor_gt 0.0906
_refine_ls_wR_factor_ref 0.0913
_reflns_number_gt 5815
_reflns_number_total 5948
_reflns_threshold_expression >2sigma(I)
_cod_data_source_file om1001843_si_001.cif
_cod_data_source_block ic12868
_cod_depositor_comments
;
The following automatic conversions were performed:

'_symmetry_cell_setting' value 'Tetragonal' changed to 'tetragonal'
according to /home/saulius/struct/CIF-dictionaries/cif_core.dic
dictionary named 'cif_core.dic' version 2.4.1 from 2010-06-29.

Automatic conversion script
Id: cif_fix_values 1715 2011-07-08 13:25:40Z adriana 
;
_cod_original_sg_symbol_H-M P-42(1)m
_cod_database_code 4065895

loop_
_symmetry_equiv_pos_as_xyz
'x, y, z'
'-x, -y, z'
'y, -x, -z'
'-y, x, -z'
'-x+1/2, y+1/2, -z'
'x+1/2, -y+1/2, -z'
'-y+1/2, -x+1/2, z'
'y+1/2, x+1/2, z'

loop_
_atom_site_label
_atom_site_type_symbol
_atom_site_fract_x
_atom_site_fract_y
_atom_site_fract_z
_atom_site_U_iso_or_equiv
_atom_site_adp_type
_atom_site_occupancy
_atom_site_symmetry_multiplicity
_atom_site_calc_flag
_atom_site_refinement_flags
_atom_site_disorder_assembly
_atom_site_disorder_group
Zr1 Zr 0.357413(14) 0.674017(14) 0.24144(3) 0.01676(8) Uani 1 1 d . . .
Zr2 Zr 0.236793(15) 0.736793(15) 0.10622(5) 0.01612(10) Uani 1 2 d S A .
Zr3 Zr 0.311494(14) 0.811494(14) 0.32842(4) 0.01471(10) Uani 1 2 d S . .
H1 H 0.277(2) 0.713(2) 0.282(5) 0.038(14) Uiso 1 1 d . B .
H2 H 0.290(2) 0.662(2) 0.120(5) 0.031(12) Uiso 1 1 d . . .
H3 H 0.337(4) 0.754(4) 0.165(7) 0.11(3) Uiso 1 1 d . B .
H4 H 0.373(2) 0.738(3) 0.344(5) 0.043(14) Uiso 1 1 d . B .
Cl1 Cl 0.44662(5) 0.68007(6) 0.10037(12) 0.0430(3) Uani 1 1 d . . .
Cl2 Cl 0.16208(4) 0.66208(4) 0.18655(13) 0.0264(3) Uani 1 2 d S . .
Cl3 Cl 0.28414(4) 0.78414(4) 0.54644(12) 0.0222(2) Uani 1 2 d S B .
C1 C 0.3144(2) 0.60612(17) 0.4093(4) 0.0269(8) Uani 1 1 d . . .
C2 C 0.32022(19) 0.56923(17) 0.2985(4) 0.0258(8) Uani 1 1 d . . .
C3 C 0.38319(18) 0.56273(16) 0.2696(4) 0.0243(8) Uani 1 1 d . . .
C4 C 0.41800(19) 0.59574(17) 0.3623(4) 0.0254(8) Uani 1 1 d . . .
C5 C 0.37551(19) 0.62260(17) 0.4471(4) 0.0254(8) Uani 1 1 d . . .
C6 C 0.2569(2) 0.6190(2) 0.4818(5) 0.0349(10) Uani 1 1 d . . .
H6A H 0.2497 0.5857 0.5427 0.052 Uiso 1 1 calc R . .
H6B H 0.2220 0.6215 0.4233 0.052 Uiso 1 1 calc R . .
H6C H 0.2612 0.6581 0.5271 0.052 Uiso 1 1 calc R . .
C7 C 0.2682(2) 0.53537(17) 0.2337(5) 0.0336(9) Uani 1 1 d . . .
H7A H 0.2626 0.4950 0.2736 0.050 Uiso 1 1 calc R . .
H7B H 0.2782 0.5298 0.1441 0.050 Uiso 1 1 calc R . .
H7C H 0.2302 0.5593 0.2415 0.050 Uiso 1 1 calc R . .
C8 C 0.4090(2) 0.5250(2) 0.1621(5) 0.0349(10) Uani 1 1 d . . .
H8A H 0.4163 0.4828 0.1910 0.052 Uiso 1 1 calc R . .
H8B H 0.4479 0.5431 0.1335 0.052 Uiso 1 1 calc R . .
H8C H 0.3795 0.5246 0.0919 0.052 Uiso 1 1 calc R . .
C9 C 0.4864(2) 0.5991(2) 0.3716(5) 0.0360(10) Uani 1 1 d . . .
H9A H 0.5015 0.5648 0.4232 0.054 Uiso 1 1 calc R . .
H9B H 0.4983 0.6381 0.4110 0.054 Uiso 1 1 calc R . .
H9C H 0.5044 0.5965 0.2867 0.054 Uiso 1 1 calc R . .
C10 C 0.3919(2) 0.6547(2) 0.5691(4) 0.0318(9) Uani 1 1 d . . .
H10A H 0.3968 0.6241 0.6364 0.048 Uiso 1 1 calc R . .
H10B H 0.3590 0.6835 0.5919 0.048 Uiso 1 1 calc R . .
H10C H 0.4306 0.6773 0.5581 0.048 Uiso 1 1 calc R . .
C11 C 0.28811(19) 0.7427(2) -0.1080(4) 0.0279(8) Uani 1 1 d . . .
C12 C 0.2590(3) 0.6845(2) -0.1040(4) 0.0404(11) Uani 1 1 d . A .
C13 C 0.2024(13) 0.6890(14) -0.1004(8) 0.039(8) Uani 0.50 1 d P . .
C14 C 0.3559(4) 0.7649(4) -0.1307(8) 0.0254(17) Uiso 0.50 1 d P A 1
H14A H 0.3654 0.7628 -0.2212 0.038 Uiso 0.50 1 calc PR A 1
H14B H 0.3843 0.7383 -0.0839 0.038 Uiso 0.50 1 calc PR A 1
H14C H 0.3603 0.8074 -0.1013 0.038 Uiso 0.50 1 calc PR A 1
C15 C 0.3046(5) 0.6273(4) -0.1172(9) 0.0316(18) Uiso 0.50 1 d P A 1
H15A H 0.3067 0.6145 -0.2059 0.047 Uiso 0.50 1 calc PR A 1
H15B H 0.2894 0.5930 -0.0656 0.047 Uiso 0.50 1 calc PR A 1
H15C H 0.3457 0.6392 -0.0880 0.047 Uiso 0.50 1 calc PR A 1
C14' C 0.3544(4) 0.7412(5) -0.1363(9) 0.032(2) Uiso 0.50 1 d P A 2
H14D H 0.3606 0.7437 -0.2280 0.047 Uiso 0.50 1 calc PR A 2
H14E H 0.3721 0.7027 -0.1046 0.047 Uiso 0.50 1 calc PR A 2
H14F H 0.3747 0.7762 -0.0952 0.047 Uiso 0.50 1 calc PR A 2
C15' C 0.2744(5) 0.6195(5) -0.1197(10) 0.041(2) Uiso 0.50 1 d P A 2
H15D H 0.2813 0.6107 -0.2095 0.062 Uiso 0.50 1 calc PR A 2
H15E H 0.2405 0.5940 -0.0883 0.062 Uiso 0.50 1 calc PR A 2
H15F H 0.3119 0.6101 -0.0718 0.062 Uiso 0.50 1 calc PR A 2
C16 C 0.1583(6) 0.6337(5) -0.1094(10) 0.060(6) Uani 0.50 1 d P A .
H16A H 0.1599 0.6140 -0.1927 0.090 Uiso 0.50 1 calc PR . .
H16B H 0.1487 0.6028 -0.0449 0.090 Uiso 0.50 1 calc PR . .
H16C H 0.1983 0.6524 -0.0906 0.090 Uiso 0.50 1 calc PR . .
C17 C 0.4137(5) 0.8528(5) 0.4030(14) 0.028(2) Uani 0.50 1 d P B -1
C18 C 0.4141(6) 0.8589(7) 0.2744(13) 0.027(3) Uani 0.50 1 d P B -1
C19 C 0.3671(7) 0.9021(6) 0.2352(12) 0.021(2) Uani 0.50 1 d P B -1
C20 C 0.3421(4) 0.9252(4) 0.3434(12) 0.0198(19) Uiso 0.50 1 d P B -1
C21 C 0.3675(5) 0.8954(5) 0.4495(10) 0.024(2) Uani 0.50 1 d P B -1
C22 C 0.4566(5) 0.8156(5) 0.4816(14) 0.060(4) Uani 0.50 1 d P B -1
H22A H 0.4932 0.8391 0.4982 0.089 Uiso 0.50 1 d PR B -1
H22B H 0.4363 0.8064 0.5600 0.089 Uiso 0.50 1 d PR B -1
H22C H 0.4710 0.7750 0.4323 0.089 Uiso 0.50 1 d PR B -1
C23 C 0.4596(5) 0.8313(5) 0.1809(15) 0.068(5) Uani 0.50 1 d P B -1
H23A H 0.4971 0.8548 0.1822 0.102 Uiso 0.50 1 d PR B -1
H23B H 0.4689 0.7885 0.1935 0.102 Uiso 0.50 1 d PR B -1
H23C H 0.4392 0.8259 0.0978 0.102 Uiso 0.50 1 d PR B -1
C24 C 0.3614(6) 0.9269(6) 0.1046(10) 0.052(3) Uani 0.50 1 d P B -1
H24A H 0.3861 0.9631 0.0927 0.078 Uiso 0.50 1 d PR B -1
H24B H 0.3753 0.8753 0.0486 0.078 Uiso 1 2 d SR B -1
H24C H 0.3191 0.9363 0.0865 0.078 Uiso 0.50 1 d PR B -1
C25 C 0.2989(4) 0.9799(4) 0.3527(13) 0.046(3) Uani 0.50 1 d P B -1
H25A H 0.3222 1.0174 0.3572 0.070 Uiso 0.50 1 d PR B -1
H25B H 0.2725 0.9810 0.2798 0.070 Uiso 0.50 1 d PR B -1
H25C H 0.2743 0.9756 0.4277 0.070 Uiso 0.50 1 d PR B -1
C26 C 0.3587(6) 0.9111(4) 0.5852(9) 0.049(3) Uani 0.50 1 d P B -1
H26A H 0.3854 0.9443 0.6095 0.074 Uiso 0.50 1 d PR B -1
H26B H 0.3166 0.9232 0.5975 0.074 Uiso 0.50 1 d PR B -1
H26C H 0.3675 0.8675 0.6362 0.074 Uiso 1 2 d SR B -1
C27 C 0.0000 0.5000 0.7465(13) 0.055(3) Uani 1 4 d S . .
H27A H 0.0000 0.5000 0.8363 0.066 Uiso 1 4 calc SR . .
C28 C 0.0389(3) 0.5389(3) 0.6847(10) 0.064(3) Uani 1 2 d S . .
H28A H 0.0655 0.5655 0.7306 0.077 Uiso 1 2 calc SR . .
C29 C 0.0390(2) 0.5390(2) 0.5533(9) 0.0460(17) Uani 1 2 d S . .
H29B H 0.0661 0.5661 0.5081 0.055 Uiso 0.50 2 d SPR . .
C30 C 0.0000 0.5000 0.4889(13) 0.049(3) Uani 1 4 d S . .
H30A H 0.0000 0.5000 0.3991 0.059 Uiso 1 4 calc SR . .
C31 C 0.0813(6) 0.5813(6) 0.488(2) 0.067(5) Uani 0.50 2 d SP . .
H31A H 0.1054 0.6042 0.5505 0.101 Uiso 0.50 2 calc SPR . .
H31B H 0.0575 0.6102 0.4361 0.101 Uiso 0.25 1 calc PR . .
H31C H 0.1092 0.5577 0.4335 0.101 Uiso 0.25 1 calc PR . .
C32 C 0.0483(7) 0.4517(7) 0.1533(19) 0.139(6) Uiso 1 2 d SD . .
C33 C -0.0118(5) 0.4417(5) 0.1499(10) 0.109(3) Uiso 1 1 d D . .
C34 C -0.0264(12) 0.3784(9) 0.150(7) 0.17(2) Uiso 0.25 1 d PD . .

loop_
_atom_site_aniso_label
_atom_site_aniso_U_11
_atom_site_aniso_U_22
_atom_site_aniso_U_33
_atom_site_aniso_U_23
_atom_site_aniso_U_13
_atom_site_aniso_U_12
Zr1 0.01721(15) 0.01495(15) 0.01813(16) -0.00076(12) -0.00068(13) 0.00195(11)
Zr2 0.01656(14) 0.01656(14) 0.0152(2) -0.00161(13) -0.00161(13) -0.00049(17)
Zr3 0.01355(13) 0.01355(13) 0.0170(2) -0.00045(12) -0.00045(12) -0.00113(16)
Cl1 0.0369(6) 0.0486(6) 0.0436(6) 0.0017(5) 0.0113(5) 0.0080(5)
Cl2 0.0233(4) 0.0233(4) 0.0326(7) -0.0003(3) -0.0003(3) -0.0070(5)
Cl3 0.0244(4) 0.0244(4) 0.0179(6) 0.0001(3) 0.0001(3) -0.0008(5)
C1 0.034(2) 0.0169(16) 0.030(2) 0.0102(15) -0.0040(18) -0.0002(15)
C2 0.031(2) 0.0167(16) 0.030(2) 0.0041(14) -0.0063(16) -0.0018(14)
C3 0.0292(19) 0.0169(16) 0.027(2) 0.0007(15) -0.0089(16) 0.0043(13)
C4 0.0272(19) 0.0202(18) 0.029(2) 0.0019(15) -0.0062(15) 0.0059(15)
C5 0.036(2) 0.0174(17) 0.0231(19) 0.0040(14) -0.0038(16) 0.0000(15)
C6 0.038(2) 0.031(2) 0.036(2) 0.0094(18) 0.009(2) -0.0040(18)
C7 0.034(2) 0.0192(17) 0.047(3) 0.0024(18) -0.010(2) -0.0071(16)
C8 0.044(2) 0.028(2) 0.033(2) -0.0114(18) -0.006(2) 0.0091(18)
C9 0.027(2) 0.037(2) 0.043(3) 0.001(2) -0.0100(19) 0.0068(18)
C10 0.049(3) 0.025(2) 0.0218(19) -0.0006(16) -0.0105(18) 0.0023(18)
C11 0.0304(19) 0.041(2) 0.0127(16) 0.0000(17) -0.0022(15) 0.0050(17)
C12 0.074(4) 0.029(2) 0.0177(18) -0.0081(18) 0.000(2) 0.007(2)
C13 0.057(19) 0.033(9) 0.026(3) -0.011(4) -0.006(4) -0.017(13)
C16 0.069(10) 0.071(10) 0.040(5) -0.027(5) -0.003(5) -0.043(9)
C17 0.015(5) 0.024(5) 0.045(8) 0.007(5) -0.009(5) -0.011(4)
C18 0.020(6) 0.034(6) 0.028(8) -0.008(7) -0.004(5) -0.003(4)
C19 0.030(5) 0.016(5) 0.017(6) -0.010(4) 0.008(4) -0.017(4)
C21 0.028(5) 0.021(5) 0.023(5) -0.001(3) -0.004(3) -0.014(4)
C22 0.044(6) 0.035(5) 0.100(10) 0.011(6) -0.044(6) -0.016(5)
C23 0.035(5) 0.043(6) 0.125(13) -0.035(7) 0.050(7) -0.022(5)
C24 0.066(7) 0.058(7) 0.031(5) 0.006(5) -0.002(5) -0.039(6)
C25 0.030(5) 0.019(4) 0.091(8) -0.008(5) 0.000(5) 0.004(3)
C26 0.093(8) 0.026(4) 0.028(5) -0.006(4) -0.001(5) -0.030(5)
C27 0.059(4) 0.059(4) 0.046(6) 0.000 0.000 0.026(6)
C28 0.046(3) 0.046(3) 0.101(8) -0.023(4) -0.023(4) 0.019(4)
C29 0.034(2) 0.034(2) 0.070(5) 0.001(3) 0.001(3) 0.006(3)
C30 0.041(3) 0.041(3) 0.065(7) 0.000 0.000 0.009(5)
C31 0.050(6) 0.050(6) 0.101(16) 0.006(7) 0.006(7) -0.003(8)

loop_
_atom_type_symbol
_atom_type_description
_atom_type_scat_dispersion_real
_atom_type_scat_dispersion_imag
_atom_type_scat_source
C C 0.0033 0.0016 'International Tables Vol C Tables 4.2.6.8 and 6.1.1.4'
H H 0.0000 0.0000 'International Tables Vol C Tables 4.2.6.8 and 6.1.1.4'
Cl Cl 0.1484 0.1585 'International Tables Vol C Tables 4.2.6.8 and 6.1.1.4'
Zr Zr -2.9673 0.5597 'International Tables Vol C Tables 4.2.6.8 and 6.1.1.4'

loop_
_geom_angle_atom_site_label_1
_geom_angle_atom_site_label_2
_geom_angle_atom_site_label_3
_geom_angle
_geom_angle_site_symmetry_1
_geom_angle_site_symmetry_3
H4 Zr1 H3 67(3) . .
H4 Zr1 H2 130(2) . .
H3 Zr1 H2 71(3) . .
H4 Zr1 H1 73(2) . .
H3 Zr1 H1 61(3) . .
H2 Zr1 H1 63(2) . .
H4 Zr1 Cl1 100.3(17) . .
H3 Zr1 Cl1 83(2) . .
H2 Zr1 Cl1 101.6(14) . .
H1 Zr1 Cl1 143.6(15) . .
H4 Zr1 C5 77.8(17) . .
H3 Zr1 C5 143(2) . .
H2 Zr1 C5 129.1(14) . .
H1 Zr1 C5 98.2(15) . .
Cl1 Zr1 C5 115.69(10) . .
H4 Zr1 C2 128.5(17) . .
H3 Zr1 C2 146(2) . .
H2 Zr1 C2 78.1(14) . .
H1 Zr1 C2 92.8(15) . .
Cl1 Zr1 C2 116.97(10) . .
C5 Zr1 C2 54.98(13) . .
H4 Zr1 C1 95.6(17) . .
H3 Zr1 C1 137(2) . .
H2 Zr1 C1 96.1(14) . .
H1 Zr1 C1 76.5(15) . .
Cl1 Zr1 C1 139.75(10) . .
C5 Zr1 C1 33.53(13) . .
C2 Zr1 C1 33.25(13) . .
H4 Zr1 C3 129.5(17) . .
H3 Zr1 C3 162(2) . .
H2 Zr1 C3 96.7(14) . .
H1 Zr1 C3 125.5(15) . .
Cl1 Zr1 C3 86.97(10) . .
C5 Zr1 C3 54.79(13) . .
C2 Zr1 C3 32.81(13) . .
C1 Zr1 C3 54.99(13) . .
H4 Zr1 C4 96.9(17) . .
H3 Zr1 C4 158(2) . .
H2 Zr1 C4 129.4(14) . .
H1 Zr1 C4 129.9(15) . .
Cl1 Zr1 C4 86.06(10) . .
C5 Zr1 C4 32.99(14) . .
C2 Zr1 C4 54.92(13) . .
C1 Zr1 C4 55.31(14) . .
C3 Zr1 C4 33.24(13) . .
H4 Zr1 Zr3 35.1(17) . .
H3 Zr1 Zr3 41(2) . .
H2 Zr1 Zr3 94.4(14) . .
H1 Zr1 Zr3 44.5(15) . .
Cl1 Zr1 Zr3 111.25(3) . .
C5 Zr1 Zr3 102.28(9) . .
C2 Zr1 Zr3 131.74(10) . .
C1 Zr1 Zr3 103.01(10) . .
C3 Zr1 Zr3 156.26(10) . .
C4 Zr1 Zr3 129.48(9) . .
H4 Zr1 Zr2 95.2(17) . .
H3 Zr1 Zr2 43(2) . .
H2 Zr1 Zr2 34.5(14) . .
H1 Zr1 Zr2 38.3(15) . .
Cl1 Zr1 Zr2 110.13(3) . .
C5 Zr1 Zr2 134.17(10) . .
C2 Zr1 Zr2 103.09(9) . .
C1 Zr1 Zr2 104.87(10) . .
C3 Zr1 Zr2 129.25(9) . .
C4 Zr1 Zr2 157.69(10) . .
Zr3 Zr1 Zr2 60.065(11) . .
H2 Zr2 H1 59.7(19) . .
H2 Zr2 H3 64(2) . .
H1 Zr2 H3 54(2) . .
H2 Zr2 Cl2 79.5(13) . .
H1 Zr2 Cl2 78.8(14) . .
H3 Zr2 Cl2 129.9(19) . .
H2 Zr2 C11 81.5(14) . .
H1 Zr2 C11 128.0(14) . .
H3 Zr2 C11 79(2) . .
Cl2 Zr2 C11 129.57(10) . .
H2 Zr2 C11 113.3(14) . 8_455
H1 Zr2 C11 150.9(14) . 8_455
H3 Zr2 C11 97(2) . 8_455
Cl2 Zr2 C11 129.57(10) . 8_455
C11 Zr2 C11 32.04(18) . 8_455
H2 Zr2 C13 93.4(16) . 8_455
H1 Zr2 C13 148.5(15) . 8_455
H3 Zr2 C13 132(2) . 8_455
Cl2 Zr2 C13 80.3(2) . 8_455
C11 Zr2 C13 54.7(4) . 8_455
C11 Zr2 C13 51.5(3) 8_455 8_455
H2 Zr2 C13 84.3(16) . .
H1 Zr2 C13 141.0(16) . .
H3 Zr2 C13 125(2) . .
Cl2 Zr2 C13 80.3(2) . .
C11 Zr2 C13 51.5(3) . .
C11 Zr2 C13 54.7(4) 8_455 .
C13 Zr2 C13 9.3(18) 8_455 .
H2 Zr2 C12 118.5(14) . 8_455
H1 Zr2 C12 176.2(14) . 8_455
H3 Zr2 C12 129(2) . 8_455
Cl2 Zr2 C12 97.62(13) . 8_455
C11 Zr2 C12 53.44(14) . 8_455
C11 Zr2 C12 32.41(15) 8_455 8_455
C13 Zr2 C12 28.2(7) 8_455 8_455
C13 Zr2 C12 36.0(8) . 8_455
H2 Zr2 C12 65.9(14) . .
H1 Zr2 C12 125.3(14) . .
H3 Zr2 C12 97(2) . .
Cl2 Zr2 C12 97.62(13) . .
C11 Zr2 C12 32.41(15) . .
C11 Zr2 C12 53.44(14) 8_455 .
C13 Zr2 C12 36.0(8) 8_455 .
C13 Zr2 C12 28.2(7) . .
C12 Zr2 C12 53.5(2) 8_455 .
H2 Zr2 Zr1 149.0(14) . 8_455
H1 Zr2 Zr1 89.2(14) . 8_455
H3 Zr2 Zr1 99(2) . 8_455
Cl2 Zr2 Zr1 95.90(2) . 8_455
C11 Zr2 Zr1 122.22(10) . 8_455
C11 Zr2 Zr1 93.40(9) 8_455 8_455
C13 Zr2 Zr1 116.2(9) 8_455 8_455
C13 Zr2 Zr1 125.5(9) . 8_455
C12 Zr2 Zr1 92.50(12) 8_455 8_455
C12 Zr2 Zr1 144.75(11) . 8_455
H2 Zr2 Zr1 33.8(13) . .
H1 Zr2 Zr1 35.5(14) . .
H3 Zr2 Zr1 36.0(19) . .
Cl2 Zr2 Zr1 95.90(2) . .
C11 Zr2 Zr1 93.40(9) . .
C11 Zr2 Zr1 122.22(10) 8_455 .
C13 Zr2 Zr1 125.5(9) 8_455 .
C13 Zr2 Zr1 116.2(9) . .
C12 Zr2 Zr1 144.75(11) 8_455 .
C12 Zr2 Zr1 92.50(12) . .
Zr1 Zr2 Zr1 118.283(18) 8_455 .
H4 Zr3 H3 58(2) . .
H4 Zr3 H1 61.0(19) . .
H3 Zr3 H1 52(2) . .
H4 Zr3 Cl3 84.0(15) . .
H3 Zr3 Cl3 131(2) . .
H1 Zr3 Cl3 84.1(12) . .
H4 Zr3 C19 108.9(15) . .
H3 Zr3 C19 91(2) . .
H1 Zr3 C19 142.7(13) . .
Cl3 Zr3 C19 132.5(3) . .
H4 Zr3 C19 84.2(15) . 8_455
H3 Zr3 C19 77(2) . 8_455
H1 Zr3 C19 127.8(13) . 8_455
Cl3 Zr3 C19 132.5(3) . 8_455
C19 Zr3 C19 24.7(7) . 8_455
H4 Zr3 C18 76.4(15) . .
H3 Zr3 C18 80(2) . .
H1 Zr3 C18 127.8(13) . .
Cl3 Zr3 C18 121.7(3) . .
C19 Zr3 C18 33.4(4) . .
C19 Zr3 C18 11.9(3) 8_455 .
H4 Zr3 C18 115.7(15) . 8_455
H3 Zr3 C18 103(2) . 8_455
H1 Zr3 C18 154.1(13) . 8_455
Cl3 Zr3 C18 121.7(3) . 8_455
C19 Zr3 C18 11.9(3) . 8_455
C19 Zr3 C18 33.4(4) 8_455 8_455
C18 Zr3 C18 39.3(7) . 8_455
H4 Zr3 C17 71.6(15) . .
H3 Zr3 C17 103(2) . .
H1 Zr3 C17 132.7(13) . .
Cl3 Zr3 C17 90.3(3) . .
C19 Zr3 C17 54.6(4) . .
C19 Zr3 C17 42.4(4) 8_455 .
C18 Zr3 C17 31.4(4) . .
C18 Zr3 C17 52.9(4) 8_455 .
H4 Zr3 C17 115.0(15) . 8_455
H3 Zr3 C17 131(2) . 8_455
H1 Zr3 C17 173.4(13) . 8_455
Cl3 Zr3 C17 90.3(3) . 8_455
C19 Zr3 C17 42.4(4) . 8_455
C19 Zr3 C17 54.6(4) 8_455 8_455
C18 Zr3 C17 52.9(4) . 8_455
C18 Zr3 C17 31.4(4) 8_455 8_455
C17 Zr3 C17 43.6(6) . 8_455
H4 Zr3 C21 101.8(15) . .
H3 Zr3 C21 133(2) . .
H1 Zr3 C21 157.5(13) . .
Cl3 Zr3 C21 79.4(2) . .
C19 Zr3 C21 53.5(3) . .
C19 Zr3 C21 58.4(4) 8_455 .
C18 Zr3 C21 52.9(4) . .
C18 Zr3 C21 44.2(4) 8_455 .
C17 Zr3 C21 33.3(4) . .
C17 Zr3 C21 16.1(3) 8_455 .
H4 Zr3 C21 82.5(15) . 8_455
H3 Zr3 C21 119(2) . 8_455
H1 Zr3 C21 141.3(13) . 8_455
Cl3 Zr3 C21 79.4(2) . 8_455
C19 Zr3 C21 58.4(4) . 8_455
C19 Zr3 C21 53.5(3) 8_455 8_455
C18 Zr3 C21 44.2(4) . 8_455
C18 Zr3 C21 52.9(4) 8_455 8_455
C17 Zr3 C21 16.1(3) . 8_455
C17 Zr3 C21 33.3(4) 8_455 8_455
C21 Zr3 C21 19.4(5) . 8_455
C2 C1 C5 106.7(4) . .
C2 C1 C6 127.0(4) . .
C5 C1 C6 125.9(4) . .
C2 C1 Zr1 73.4(2) . .
C5 C1 Zr1 72.7(2) . .
C6 C1 Zr1 124.8(3) . .
C3 C2 C1 108.8(4) . .
C3 C2 C7 125.3(4) . .
C1 C2 C7 125.4(4) . .
C3 C2 Zr1 74.0(2) . .
C1 C2 Zr1 73.4(2) . .
C7 C2 Zr1 125.3(3) . .
C2 C3 C4 108.3(3) . .
C2 C3 C8 125.3(4) . .
C4 C3 C8 126.3(4) . .
C2 C3 Zr1 73.2(2) . .
C4 C3 Zr1 73.4(2) . .
C8 C3 Zr1 121.2(3) . .
C5 C4 C3 107.3(4) . .
C5 C4 C9 126.1(4) . .
C3 C4 C9 126.6(4) . .
C5 C4 Zr1 72.5(2) . .
C3 C4 Zr1 73.3(2) . .
C9 C4 Zr1 121.7(3) . .
C4 C5 C1 109.0(4) . .
C4 C5 C10 125.4(4) . .
C1 C5 C10 124.9(4) . .
C4 C5 Zr1 74.5(2) . .
C1 C5 Zr1 73.8(2) . .
C10 C5 Zr1 125.4(3) . .
C11 C11 C12 108.4(3) 8_455 .
C11 C11 C14' 135.1(5) 8_455 .
C12 C11 C14' 115.1(6) . .
C11 C11 C14 116.5(4) 8_455 .
C12 C11 C14 134.4(5) . .
C14' C11 C14 19.3(4) . .
C11 C11 Zr2 73.98(9) 8_455 .
C12 C11 Zr2 74.4(2) . .
C14' C11 Zr2 127.8(4) . .
C14 C11 Zr2 124.5(4) . .
C13 C12 C11 112.0(14) . .
C13 C12 C15' 108.0(13) . .
C11 C12 C15' 139.3(7) . .
C13 C12 C13 9.8(19) . 8_455
C11 C12 C13 102.3(8) . 8_455
C15' C12 C13 117.7(10) . 8_455
C13 C12 C15 133.2(13) . .
C11 C12 C15 114.5(6) . .
C15' C12 C15 25.1(5) . .
C13 C12 C15 142.8(9) 8_455 .
C13 C12 Zr2 75.4(7) . .
C11 C12 Zr2 73.2(2) . .
C15' C12 Zr2 125.1(5) . .
C13 C12 Zr2 71.6(4) 8_455 .
C15 C12 Zr2 122.8(4) . .
C13 C13 C12 139.5(13) 8_455 .
C13 C13 C16 96.5(16) 8_455 .
C12 C13 C16 124(3) . .
C13 C13 C12 30.7(8) 8_455 8_455
C12 C13 C12 108.9(9) . 8_455
C16 C13 C12 127(2) . 8_455
C13 C13 C16 69.1(14) 8_455 8_455
C12 C13 C16 151(3) . 8_455
C16 C13 C16 27.4(10) . 8_455
C12 C13 C16 100(2) 8_455 8_455
C13 C13 Zr2 85.3(9) 8_455 .
C12 C13 Zr2 76.4(5) . .
C16 C13 Zr2 123.9(6) . .
C12 C13 Zr2 72.4(6) 8_455 .
C16 C13 Zr2 119.1(10) 8_455 .
C16 C16 C13 83.5(15) 8_455 .
C16 C16 C13 69.1(14) 8_455 8_455
C13 C16 C13 14(3) . 8_455
C18 C17 C21 106.2(11) . .
C18 C17 C22 127.2(14) . .
C21 C17 C22 126.2(11) . .
C18 C17 Zr3 74.3(7) . .
C21 C17 Zr3 74.0(6) . .
C22 C17 Zr3 122.3(6) . .
C17 C18 C19 110.1(13) . .
C17 C18 C23 127.8(13) . .
C19 C18 C23 121.8(12) . .
C17 C18 Zr3 74.3(7) . .
C19 C18 Zr3 72.9(10) . .
C23 C18 Zr3 124.1(9) . .
C20 C19 C18 106.2(14) . .
C20 C19 C24 127.8(14) . .
C18 C19 C24 124.0(11) . .
C20 C19 Zr3 76.5(7) . .
C18 C19 Zr3 73.7(10) . .
C24 C19 Zr3 127.4(8) . .
C19 C20 C21 110.1(12) . .
C19 C20 C25 126.1(13) . .
C21 C20 C25 123.4(13) . .
C19 C20 Zr3 72.3(8) . .
C21 C20 Zr3 73.1(6) . .
C25 C20 Zr3 126.8(6) . .
C20 C21 C17 107.1(11) . .
C20 C21 C26 127.8(12) . .
C17 C21 C26 124.2(8) . .
C20 C21 Zr3 74.9(6) . .
C17 C21 Zr3 72.7(6) . .
C26 C21 Zr3 126.2(7) . .
C28 C27 C28 122.7(13) 2_565 .
C27 C28 C29 118.8(9) . .
C30 C29 C28 119.5(9) . .
C30 C29 C31 122.3(12) . .
C28 C29 C31 118.1(12) . .
C29 C30 C29 120.7(12) 2_565 .
C33 C32 C33 108.9(18) . 7
C32 C33 C34 112.5(13) . .
C32 C33 C33 125.5(9) . 8_455
C34 C33 C33 122.0(13) . 8_455

loop_
_geom_bond_atom_site_label_1
_geom_bond_atom_site_label_2
_geom_bond_distance
_geom_bond_site_symmetry_2
Zr1 H4 1.79(5) .
Zr1 H3 1.96(8) .
Zr1 H2 1.97(5) .
Zr1 H1 1.98(5) .
Zr1 Cl1 2.4494(12) .
Zr1 C5 2.476(4) .
Zr1 C2 2.490(4) .
Zr1 C1 2.491(4) .
Zr1 C3 2.500(4) .
Zr1 C4 2.502(4) .
Zr1 Zr3 3.2808(4) .
Zr1 Zr2 3.2823(4) .
Zr2 H2 2.00(5) .
Zr2 H1 2.12(5) .
Zr2 H3 2.29(8) .
Zr2 Cl2 2.4478(13) .
Zr2 C11 2.528(4) .
Zr2 C11 2.528(4) 8_455
Zr2 C13 2.532(9) 8_455
Zr2 C13 2.532(9) .
Zr2 C12 2.543(4) 8_455
Zr2 C12 2.543(4) .
Zr2 Zr1 3.2823(4) 8_455
Zr3 H4 2.09(6) .
Zr3 H3 2.21(8) .
Zr3 H1 2.33(5) .
Zr3 Cl3 2.4540(13) .
Zr3 C19 2.511(13) .
Zr3 C19 2.511(13) 8_455
Zr3 C18 2.522(15) .
Zr3 C18 2.522(15) 8_455
Zr3 C17 2.522(8) .
Zr3 C17 2.522(8) 8_455
Zr3 C21 2.539(9) .
Zr3 C21 2.539(9) 8_455
C1 C2 1.425(6) .
C1 C5 1.433(6) .
C1 C6 1.492(6) .
C2 C3 1.409(6) .
C2 C7 1.513(5) .
C3 C4 1.431(6) .
C3 C8 1.510(6) .
C4 C5 1.413(6) .
C4 C9 1.492(6) .
C5 C10 1.509(6) .
C11 C11 1.396(8) 8_455
C11 C12 1.415(7) .
C11 C14' 1.472(10) .
C11 C14 1.568(9) .
C12 C13 1.23(3) .
C12 C15' 1.461(11) .
C12 C13 1.57(3) 8_455
C12 C15 1.595(10) .
C13 C13 0.41(8) 8_455
C13 C16 1.539(13) .
C13 C12 1.57(3) 8_455
C13 C16 1.637(17) 8_455
C16 C16 0.76(3) 8_455
C16 C13 1.637(17) 8_455
C17 C18 1.367(18) .
C17 C21 1.452(19) .
C17 C22 1.486(14) .
C18 C19 1.448(16) .
C18 C23 1.521(17) .
C19 C20 1.362(13) .
C19 C24 1.488(17) .
C20 C21 1.409(13) .
C20 C25 1.518(12) .
C21 C26 1.488(14) .
C27 C28 1.361(12) 2_565
C27 C28 1.361(12) .
C28 C29 1.390(14) .
C29 C30 1.377(10) .
C29 C31 1.47(2) .
C30 C29 1.377(10) 2_565
C32 C33 1.322(14) .
C32 C33 1.322(14) 7
C33 C34 1.412(10) .
C33 C33 1.43(2) 8_455
